data_7233444
loop_
_publ_author_name
'Xiao-Chen Shan'
'Fei-Long Jiang'
'Lian Chen'
'Ming-Yan Wu'
'Jie Pan'
'Xiu-Yan Wan'
'Mao-Chun Hong'

_publ_section_title
;
 Using cuprophilicity as a multi-responsive chromophore switching color in
 response to temperature, mechanical force and solvent vapors
;
_journal_name_full 'Journal of Materials Chemistry C'
_journal_page_first 4339
_journal_page_last 4349
_journal_paper_doi 10.1039/C3TC30482E
_journal_volume 1
_journal_year 2013
_chemical_formula_moiety 4(C20H20N1P1Cu1I1)
_chemical_formula_sum 'C80 H80 Cu4 I4 N4 P4'
_chemical_formula_weight 1983.12
_space_group_IT_number 2
_space_group_name_Hall '-P 1'
_space_group_name_H-M_alt 'P -1'
_symmetry_cell_setting triclinic
_symmetry_space_group_name_H-M 'P -1'
_atom_sites_solution_hydrogens geom
_atom_sites_solution_primary direct
_atom_sites_solution_secondary difmap
_cell_angle_alpha 88.460(2)
_cell_angle_beta 85.455(2)
_cell_angle_gamma 81.274(2)
_cell_formula_units_Z 2
_cell_length_a 15.4242(3)
_cell_length_b 15.5207(4)
_cell_length_c 17.0532(4)
_cell_measurement_reflns_used 21667
_cell_measurement_temperature 230(2)
_cell_measurement_theta_max 74.0362
_cell_measurement_theta_min 2.5974
_cell_volume 4022.04(16)
_computing_cell_refinement
;
CrysAlisPro, Agilent Technologies,
Version 1.171.36.20 (release 27-06-2012 CrysAlis171 .NET)
(compiled Jul 11 2012,15:38:31)
;
_computing_data_collection
;
CrysAlisPro, Agilent Technologies,
Version 1.171.36.20 (release 27-06-2012 CrysAlis171 .NET)
(compiled Jul 11 2012,15:38:31)
;
_computing_data_reduction
;
CrysAlisPro, Agilent Technologies,
Version 1.171.36.20 (release 27-06-2012 CrysAlis171 .NET)
(compiled Jul 11 2012,15:38:31)
;
_computing_molecular_graphics
;
O. V. Dolomanov, L. J. Bourhis, R. J. Gildea, J. A. K. Howard and H. Puschmann,
OLEX2: a complete structure solution, refinement and analysis program.
J. Appl. Cryst. (2009). 42, 339-341.
;
_computing_publication_material
;
O. V. Dolomanov, L. J. Bourhis, R. J. Gildea, J. A. K. Howard and H. Puschmann,
OLEX2: a complete structure solution, refinement and analysis program.
J. Appl. Cryst. (2009). 42, 339-341.
;
_computing_structure_refinement
;
SHELXL, G.M. Sheldrick, Acta Cryst.
(2008). A64, 112-122
;
_computing_structure_solution
;
SHELXS, G.M. Sheldrick, Acta Cryst.
(2008). A64, 112-122
;
_diffrn_ambient_temperature 230(2)
_diffrn_detector_area_resol_mean 10.5992
_diffrn_measured_fraction_theta_full 1.000
_diffrn_measured_fraction_theta_max 1.000
_diffrn_measurement_device_type 'SuperNova, Single source at offset), Atlas'
_diffrn_measurement_method '\w scans'
_diffrn_radiation_monochromator mirror
_diffrn_radiation_source 'SuperNova (Cu) X-ray Source'
_diffrn_radiation_type CuK\a
_diffrn_radiation_wavelength 1.54184
_diffrn_reflns_av_R_equivalents 0.0310
_diffrn_reflns_av_sigmaI/netI 0.0298
_diffrn_reflns_limit_h_max 17
_diffrn_reflns_limit_h_min -18
_diffrn_reflns_limit_k_max 18
_diffrn_reflns_limit_k_min -18
_diffrn_reflns_limit_l_max 20
_diffrn_reflns_limit_l_min -20
_diffrn_reflns_number 43334
_diffrn_reflns_theta_full 66.60
_diffrn_reflns_theta_max 66.60
_diffrn_reflns_theta_min 2.60
_exptl_absorpt_coefficient_mu 14.328
_exptl_absorpt_correction_T_max 0.377
_exptl_absorpt_correction_T_min 0.117
_exptl_absorpt_correction_type multi-scan
_exptl_absorpt_process_details
;
CrysAlisPro, Agilent Technologies,
Version 1.171.36.20 (release 27-06-2012 CrysAlis171 .NET)
(compiled Jul 11 2012,15:38:31)
Empirical absorption correction using spherical harmonics,
implemented in SCALE3 ABSPACK scaling algorithm.
;
_exptl_crystal_colour Colorless
_exptl_crystal_density_diffrn 1.638
_exptl_crystal_density_method 'not measured'
_exptl_crystal_description Prism
_exptl_crystal_F_000 1952
_exptl_crystal_size_max 0.2653
_exptl_crystal_size_mid 0.2031
_exptl_crystal_size_min 0.1483
_refine_diff_density_max 0.555
_refine_diff_density_min -0.352
_refine_diff_density_rms 0.063
_refine_ls_extinction_method none
_refine_ls_goodness_of_fit_ref 1.030
_refine_ls_hydrogen_treatment constr
_refine_ls_matrix_type full
_refine_ls_number_parameters 873
_refine_ls_number_reflns 14223
_refine_ls_number_restraints 0
_refine_ls_restrained_S_all 1.030
_refine_ls_R_factor_all 0.0339
_refine_ls_R_factor_gt 0.0258
_refine_ls_shift/su_max 0.002
_refine_ls_shift/su_mean 0.000
_refine_ls_structure_factor_coef Fsqd
_refine_ls_weighting_details 'calc w=1/[\s^2^(Fo^2^)+(0.0299P)^2^+1.6827P] where P=(Fo^2^+2Fc^2^)/3'
_refine_ls_weighting_scheme calc
_refine_ls_wR_factor_gt 0.0601
_refine_ls_wR_factor_ref 0.0690
_reflns_number_gt 12123
_reflns_number_total 14223
_reflns_threshold_expression >2sigma(I)
_cod_data_source_file 1000006.cif
_cod_data_source_block PCOD1000006
_cod_depositor_comments
;
The following automatic conversions were performed:

data item '_symmetry_cell_setting' value 'Triclinic' was changed to
'triclinic' in accordance with the built-in table derived from the
CIF Core dictionary named 'cif_core.dic' version 2.4.5 last updated
on 2014-11-21.

Automatic conversion script
Id: cif_fix_values 6909 2019-04-08 15:41:33Z antanas 
;
_cod_original_sg_symbol_H-M P-1
_cod_database_code 7233444

loop_
_symmetry_equiv_pos_as_xyz
'x, y, z'
'-x, -y, -z'

loop_
_atom_site_label
_atom_site_type_symbol
_atom_site_fract_x
_atom_site_fract_y
_atom_site_fract_z
_atom_site_U_iso_or_equiv
_atom_site_adp_type
_atom_site_occupancy
_atom_site_symmetry_multiplicity
_atom_site_calc_flag
_atom_site_refinement_flags
_atom_site_disorder_assembly
_atom_site_disorder_group
I1 I 0.671207(15) 0.144571(14) 0.230865(14) 0.04445(6) Uani 1 1 d . . .
I2 I 0.633460(16) 0.407684(15) 0.124204(14) 0.04779(6) Uani 1 1 d . . .
I4 I 0.737774(16) 0.362136(14) 0.351700(13) 0.04561(6) Uani 1 1 d . . .
I3 I 0.898857(15) 0.259063(15) 0.149622(13) 0.04452(6) Uani 1 1 d . . .
Cu2 Cu 0.62227(4) 0.31473(4) 0.25678(3) 0.05241(14) Uani 1 1 d . . .
Cu3 Cu 0.80730(4) 0.21282(4) 0.28090(3) 0.04830(13) Uani 1 1 d . . .
Cu1 Cu 0.73248(4) 0.25098(4) 0.11881(3) 0.05242(14) Uani 1 1 d . . .
Cu4 Cu 0.77978(4) 0.39480(3) 0.19965(3) 0.05014(13) Uani 1 1 d . . .
P4 P 0.82574(6) 0.52559(6) 0.20113(6) 0.0462(2) Uani 1 1 d . . .
P3 P 0.88879(6) 0.12233(6) 0.36155(5) 0.04101(19) Uani 1 1 d . . .
P1 P 0.73326(6) 0.19195(6) -0.00044(6) 0.0477(2) Uani 1 1 d . . .
P2 P 0.48709(6) 0.32507(6) 0.31948(6) 0.0451(2) Uani 1 1 d . . .
C13 C 0.6290(3) 0.1603(3) -0.0201(2) 0.0487(9) Uani 1 1 d . . .
C53 C 0.8320(2) 0.1020(2) 0.4566(2) 0.0417(8) Uani 1 1 d . . .
C56 C 0.7482(2) 0.0818(2) 0.6084(2) 0.0445(8) Uani 1 1 d . . .
C54 C 0.8316(2) 0.0201(2) 0.4912(2) 0.0444(8) Uani 1 1 d . . .
H54 H 0.8600 -0.0293 0.4638 0.053 Uiso 1 1 calc R . .
C21 C 0.3995(2) 0.3133(3) 0.2567(2) 0.0482(8) Uani 1 1 d . . .
C2 C 0.8409(3) 0.0405(3) 0.0403(3) 0.0547(10) Uani 1 1 d . . .
H2 H 0.8219 0.0574 0.0921 0.066 Uiso 1 1 calc R . .
C34 C 0.5408(2) 0.2080(2) 0.4395(2) 0.0464(8) Uani 1 1 d . . .
H34 H 0.5972 0.2222 0.4261 0.056 Uiso 1 1 calc R . .
C58 C 0.7884(2) 0.1738(2) 0.4983(2) 0.0445(8) Uani 1 1 d . . .
H58 H 0.7865 0.2298 0.4755 0.053 Uiso 1 1 calc R . .
C73 C 0.9123(3) 0.5339(2) 0.2650(2) 0.0488(9) Uani 1 1 d . . .
C36 C 0.4463(3) 0.1262(3) 0.5236(2) 0.0505(9) Uani 1 1 d . . .
C47 C 0.9306(2) 0.0129(2) 0.3241(2) 0.0447(8) Uani 1 1 d . . .
N3 N 0.7078(2) 0.0721(2) 0.6824(2) 0.0619(9) Uani 1 1 d . . .
C57 C 0.7477(2) 0.1643(2) 0.5728(2) 0.0468(8) Uani 1 1 d . . .
H57 H 0.7194 0.2139 0.5998 0.056 Uiso 1 1 calc R . .
C62 C 0.8626(3) 0.5158(3) 0.0403(3) 0.0626(11) Uani 1 1 d . . .
H62 H 0.8425 0.4617 0.0470 0.075 Uiso 1 1 calc R . .
C55 C 0.7904(2) 0.0098(2) 0.5647(2) 0.0474(8) Uani 1 1 d . . .
H55 H 0.7906 -0.0467 0.5862 0.057 Uiso 1 1 calc R . .
C22 C 0.4006(3) 0.2337(3) 0.2212(3) 0.0649(11) Uani 1 1 d . . .
H22 H 0.4471 0.1885 0.2291 0.078 Uiso 1 1 calc R . .
N1 N 0.3782(3) 0.1087(3) -0.0692(2) 0.0701(10) Uani 1 1 d . . .
N2 N 0.4335(2) 0.0685(3) 0.5841(2) 0.0670(10) Uani 1 1 d . . .
C41 C 0.9885(2) 0.1625(2) 0.3887(2) 0.0498(9) Uani 1 1 d . . .
C61 C 0.8625(3) 0.5674(3) 0.1050(2) 0.0518(9) Uani 1 1 d . . .
C7 C 0.7571(3) 0.2662(3) -0.0820(2) 0.0550(10) Uani 1 1 d . . .
C33 C 0.4710(2) 0.2454(2) 0.3967(2) 0.0462(8) Uani 1 1 d . . .
C1 C 0.8125(2) 0.0938(3) -0.0219(2) 0.0510(9) Uani 1 1 d . . .
C18 C 0.6182(3) 0.0887(3) -0.0632(2) 0.0553(10) Uani 1 1 d . . .
H18 H 0.6684 0.0509 -0.0825 0.066 Uiso 1 1 calc R . .
C17 C 0.5371(3) 0.0710(3) -0.0788(2) 0.0583(10) Uani 1 1 d . . .
H17 H 0.5332 0.0217 -0.1085 0.070 Uiso 1 1 calc R . .
C16 C 0.4598(3) 0.1242(3) -0.0516(2) 0.0576(10) Uani 1 1 d . . .
C38 C 0.3879(2) 0.2207(3) 0.4187(2) 0.0529(9) Uani 1 1 d . . .
H38 H 0.3394 0.2441 0.3908 0.064 Uiso 1 1 calc R . .
C27 C 0.4516(2) 0.4301(3) 0.3660(2) 0.0509(9) Uani 1 1 d . . .
C35 C 0.5287(3) 0.1502(3) 0.5015(2) 0.0518(9) Uani 1 1 d . . .
H35 H 0.5772 0.1266 0.5294 0.062 Uiso 1 1 calc R . .
C37 C 0.3764(2) 0.1635(3) 0.4797(2) 0.0548(10) Uani 1 1 d . . .
H37 H 0.3201 0.1488 0.4927 0.066 Uiso 1 1 calc R . .
C74 C 0.9622(3) 0.4587(3) 0.2919(3) 0.0556(10) Uani 1 1 d . . .
H74 H 0.9513 0.4045 0.2749 0.067 Uiso 1 1 calc R . .
C67 C 0.7367(3) 0.6109(2) 0.2368(3) 0.0548(10) Uani 1 1 d . . .
C77 C 0.9960(3) 0.6155(3) 0.3427(3) 0.0620(11) Uani 1 1 d . . .
H77 H 1.0064 0.6699 0.3597 0.074 Uiso 1 1 calc R . .
C23 C 0.3353(3) 0.2193(3) 0.1745(3) 0.0706(12) Uani 1 1 d . . .
H23 H 0.3375 0.1644 0.1518 0.085 Uiso 1 1 calc R . .
C52 C 1.0132(3) -0.0312(3) 0.3380(3) 0.0563(10) Uani 1 1 d . . .
H52 H 1.0506 -0.0052 0.3678 0.068 Uiso 1 1 calc R . .
C6 C 0.8431(3) 0.0682(3) -0.0979(3) 0.0686(12) Uani 1 1 d . . .
H6 H 0.8252 0.1037 -0.1410 0.082 Uiso 1 1 calc R . .
C75 C 1.0269(3) 0.4602(3) 0.3425(3) 0.0659(12) Uani 1 1 d . . .
H75 H 1.0584 0.4072 0.3595 0.079 Uiso 1 1 calc R . .
C76 C 1.0470(3) 0.5390(3) 0.3696(3) 0.0601(10) Uani 1 1 d . . .
C46 C 1.0065(3) 0.1702(3) 0.4661(3) 0.0564(10) Uani 1 1 d . . .
H46 H 0.9684 0.1520 0.5069 0.068 Uiso 1 1 calc R . .
C51 C 1.0407(3) -0.1139(3) 0.3077(3) 0.0643(11) Uani 1 1 d . . .
H51 H 1.0968 -0.1434 0.3172 0.077 Uiso 1 1 calc R . .
C50 C 0.9875(3) -0.1531(3) 0.2643(3) 0.0659(12) Uani 1 1 d . . .
H50 H 1.0069 -0.2088 0.2435 0.079 Uiso 1 1 calc R . .
C60 C 0.6721(3) 0.1484(3) 0.7274(3) 0.0708(13) Uani 1 1 d . . .
H60A H 0.7188 0.1816 0.7361 0.106 Uiso 1 1 calc R . .
H60B H 0.6458 0.1307 0.7776 0.106 Uiso 1 1 calc R . .
H60C H 0.6277 0.1842 0.6987 0.106 Uiso 1 1 calc R . .
C48 C 0.8764(3) -0.0273(3) 0.2803(3) 0.0614(11) Uani 1 1 d . . .
H48 H 0.8202 0.0017 0.2705 0.074 Uiso 1 1 calc R . .
C3 C 0.8968(3) -0.0371(3) 0.0275(3) 0.0691(12) Uani 1 1 d . . .
H3 H 0.9150 -0.0730 0.0703 0.083 Uiso 1 1 calc R . .
C66 C 0.8906(3) 0.6470(3) 0.0925(3) 0.0711(12) Uani 1 1 d . . .
H66 H 0.8905 0.6839 0.1353 0.085 Uiso 1 1 calc R . .
N4 N 1.1112(3) 0.5420(3) 0.4196(3) 0.0882(14) Uani 1 1 d . . .
C39 C 0.5049(3) 0.0282(3) 0.6285(3) 0.0692(12) Uani 1 1 d . . .
H39A H 0.5547 0.0059 0.5926 0.104 Uiso 1 1 calc R . .
H39B H 0.4863 -0.0194 0.6603 0.104 Uiso 1 1 calc R . .
H39C H 0.5217 0.0710 0.6624 0.104 Uiso 1 1 calc R . .
C42 C 1.0462(3) 0.1890(3) 0.3295(3) 0.0630(11) Uani 1 1 d . . .
H42 H 1.0351 0.1848 0.2764 0.076 Uiso 1 1 calc R . .
C45 C 1.0808(3) 0.2050(3) 0.4840(3) 0.0717(13) Uani 1 1 d . . .
H45 H 1.0921 0.2108 0.5368 0.086 Uiso 1 1 calc R . .
C28 C 0.4107(3) 0.4374(3) 0.4410(3) 0.0759(14) Uani 1 1 d . . .
H28 H 0.3983 0.3871 0.4689 0.091 Uiso 1 1 calc R . .
C15 C 0.4693(3) 0.1955(3) -0.0061(3) 0.0643(12) Uani 1 1 d . . .
H15 H 0.4191 0.2327 0.0141 0.077 Uiso 1 1 calc R . .
C8 C 0.8417(3) 0.2879(3) -0.0938(3) 0.0705(12) Uani 1 1 d . . .
H8 H 0.8852 0.2629 -0.0609 0.085 Uiso 1 1 calc R . .
C72 C 0.6791(3) 0.6541(3) 0.1852(3) 0.0720(13) Uani 1 1 d . . .
H72 H 0.6869 0.6414 0.1313 0.086 Uiso 1 1 calc R . .
C44 C 1.1369(3) 0.2304(3) 0.4254(4) 0.0778(15) Uani 1 1 d . . .
H44 H 1.1869 0.2538 0.4376 0.093 Uiso 1 1 calc R . .
C4 C 0.9258(3) -0.0616(3) -0.0485(3) 0.0745(14) Uani 1 1 d . . .
H4 H 0.9635 -0.1145 -0.0575 0.089 Uiso 1 1 calc R . .
C64 C 0.9197(3) 0.6215(4) -0.0445(3) 0.0762(14) Uani 1 1 d . . .
H64 H 0.9392 0.6399 -0.0949 0.091 Uiso 1 1 calc R . .
C78 C 0.9316(3) 0.6126(3) 0.2922(3) 0.0581(10) Uani 1 1 d . . .
H78 H 0.8994 0.6652 0.2753 0.070 Uiso 1 1 calc R . .
C14 C 0.5523(3) 0.2116(3) 0.0094(3) 0.0654(12) Uani 1 1 d . . .
H14 H 0.5567 0.2591 0.0411 0.078 Uiso 1 1 calc R . .
C59 C 0.7120(4) -0.0123(3) 0.7201(3) 0.0725(13) Uani 1 1 d . . .
H59A H 0.6914 -0.0524 0.6858 0.109 Uiso 1 1 calc R . .
H59B H 0.6751 -0.0075 0.7691 0.109 Uiso 1 1 calc R . .
H59C H 0.7723 -0.0338 0.7310 0.109 Uiso 1 1 calc R . .
C68 C 0.7210(3) 0.6275(3) 0.3163(3) 0.0740(13) Uani 1 1 d . . .
H68 H 0.7575 0.5962 0.3522 0.089 Uiso 1 1 calc R . .
C12 C 0.6945(4) 0.3061(3) -0.1292(3) 0.0745(13) Uani 1 1 d . . .
H12 H 0.6365 0.2941 -0.1215 0.089 Uiso 1 1 calc R . .
C32 C 0.4706(3) 0.5047(3) 0.3276(3) 0.0695(12) Uani 1 1 d . . .
H32 H 0.5002 0.5010 0.2772 0.083 Uiso 1 1 calc R . .
C65 C 0.9193(3) 0.6736(4) 0.0179(3) 0.0787(15) Uani 1 1 d . . .
H65 H 0.9385 0.7281 0.0107 0.094 Uiso 1 1 calc R . .
C5 C 0.8996(3) -0.0089(3) -0.1107(3) 0.0776(14) Uani 1 1 d . . .
H5 H 0.9202 -0.0254 -0.1623 0.093 Uiso 1 1 calc R . .
C43 C 1.1204(3) 0.2219(3) 0.3491(4) 0.0794(16) Uani 1 1 d . . .
H43 H 1.1600 0.2385 0.3088 0.095 Uiso 1 1 calc R . .
C49 C 0.9047(4) -0.1097(3) 0.2512(3) 0.0737(13) Uani 1 1 d . . .
H49 H 0.8672 -0.1366 0.2221 0.088 Uiso 1 1 calc R . .
C10 C 0.7992(5) 0.3831(4) -0.1997(4) 0.0903(17) Uani 1 1 d . . .
H10 H 0.8133 0.4223 -0.2400 0.108 Uiso 1 1 calc R . .
C9 C 0.8624(4) 0.3451(3) -0.1524(3) 0.0808(15) Uani 1 1 d . . .
H9 H 0.9200 0.3584 -0.1601 0.097 Uiso 1 1 calc R . .
C31 C 0.4463(4) 0.5860(3) 0.3629(4) 0.0864(16) Uani 1 1 d . . .
H31 H 0.4586 0.6368 0.3358 0.104 Uiso 1 1 calc R . .
C19 C 0.2993(3) 0.1597(4) -0.0383(3) 0.0847(16) Uani 1 1 d . . .
H19A H 0.2938 0.1528 0.0185 0.127 Uiso 1 1 calc R . .
H19B H 0.2494 0.1407 -0.0603 0.127 Uiso 1 1 calc R . .
H19C H 0.3007 0.2206 -0.0519 0.127 Uiso 1 1 calc R . .
C24 C 0.2679(4) 0.2838(4) 0.1613(3) 0.0850(16) Uani 1 1 d . . .
H24 H 0.2241 0.2744 0.1286 0.102 Uiso 1 1 calc R . .
C40 C 0.3466(4) 0.0516(4) 0.6101(3) 0.0925(19) Uani 1 1 d . . .
H40A H 0.3083 0.1064 0.6200 0.139 Uiso 1 1 calc R . .
H40B H 0.3491 0.0166 0.6581 0.139 Uiso 1 1 calc R . .
H40C H 0.3238 0.0203 0.5697 0.139 Uiso 1 1 calc R . .
C70 C 0.5985(4) 0.7349(4) 0.2921(4) 0.0941(18) Uani 1 1 d . . .
H70 H 0.5535 0.7791 0.3105 0.113 Uiso 1 1 calc R . .
C20 C 0.3712(4) 0.0395(4) -0.1224(3) 0.0804(15) Uani 1 1 d . . .
H20A H 0.4021 0.0499 -0.1727 0.121 Uiso 1 1 calc R . .
H20B H 0.3097 0.0381 -0.1297 0.121 Uiso 1 1 calc R . .
H20C H 0.3971 -0.0159 -0.1005 0.121 Uiso 1 1 calc R . .
C26 C 0.3295(4) 0.3773(4) 0.2442(3) 0.0912(18) Uani 1 1 d . . .
H26 H 0.3254 0.4316 0.2684 0.109 Uiso 1 1 calc R . .
C79 C 1.1514(4) 0.4630(4) 0.4578(4) 0.104(2) Uani 1 1 d . . .
H79A H 1.1061 0.4351 0.4864 0.156 Uiso 1 1 calc R . .
H79B H 1.1922 0.4774 0.4941 0.156 Uiso 1 1 calc R . .
H79C H 1.1829 0.4236 0.4184 0.156 Uiso 1 1 calc R . .
C63 C 0.8917(3) 0.5419(4) -0.0345(3) 0.0773(14) Uani 1 1 d . . .
H63 H 0.8923 0.5055 -0.0778 0.093 Uiso 1 1 calc R . .
C30 C 0.4048(4) 0.5915(4) 0.4364(4) 0.0890(17) Uani 1 1 d . . .
H30 H 0.3880 0.6461 0.4601 0.107 Uiso 1 1 calc R . .
C11 C 0.7162(5) 0.3639(4) -0.1883(4) 0.0966(18) Uani 1 1 d . . .
H11 H 0.6729 0.3902 -0.2208 0.116 Uiso 1 1 calc R . .
C80 C 1.1308(4) 0.6226(4) 0.4464(4) 0.109(2) Uani 1 1 d . . .
H80A H 1.1417 0.6602 0.4015 0.163 Uiso 1 1 calc R . .
H80B H 1.1827 0.6117 0.4759 0.163 Uiso 1 1 calc R . .
H80C H 1.0814 0.6506 0.4799 0.163 Uiso 1 1 calc R . .
C71 C 0.6099(4) 0.7161(4) 0.2134(4) 0.0916(17) Uani 1 1 d . . .
H71 H 0.5707 0.7452 0.1785 0.110 Uiso 1 1 calc R . .
C29 C 0.3880(4) 0.5179(4) 0.4752(4) 0.0997(19) Uani 1 1 d . . .
H29 H 0.3604 0.5219 0.5264 0.120 Uiso 1 1 calc R . .
C69 C 0.6520(4) 0.6899(4) 0.3435(4) 0.0899(17) Uani 1 1 d . . .
H69 H 0.6422 0.7011 0.3976 0.108 Uiso 1 1 calc R . .
C25 C 0.2647(5) 0.3621(4) 0.1959(4) 0.116(3) Uani 1 1 d . . .
H25 H 0.2180 0.4068 0.1871 0.139 Uiso 1 1 calc R . .

loop_
_atom_site_aniso_label
_atom_site_aniso_U_11
_atom_site_aniso_U_22
_atom_site_aniso_U_33
_atom_site_aniso_U_23
_atom_site_aniso_U_13
_atom_site_aniso_U_12
I1 0.04561(12) 0.03942(11) 0.04818(13) -0.00259(9) -0.00136(9) -0.00669(9)
I2 0.05168(13) 0.04559(12) 0.04594(13) 0.00158(10) -0.00785(10) -0.00505(10)
I4 0.05595(14) 0.04196(11) 0.03769(12) -0.00243(9) -0.00176(9) -0.00406(10)
I3 0.04238(12) 0.04716(12) 0.04280(12) 0.00000(9) 0.00405(9) -0.00668(9)
Cu2 0.0500(3) 0.0508(3) 0.0539(3) -0.0010(3) 0.0072(2) -0.0049(2)
Cu3 0.0504(3) 0.0478(3) 0.0451(3) 0.0026(2) -0.0031(2) -0.0033(2)
Cu1 0.0545(3) 0.0563(3) 0.0462(3) -0.0096(3) -0.0030(2) -0.0064(3)
Cu4 0.0570(3) 0.0450(3) 0.0501(3) 0.0003(2) -0.0042(2) -0.0133(2)
P4 0.0507(5) 0.0391(4) 0.0501(5) 0.0023(4) -0.0061(4) -0.0098(4)
P3 0.0406(5) 0.0408(4) 0.0409(5) 0.0015(4) -0.0021(3) -0.0047(4)
P1 0.0475(5) 0.0520(5) 0.0428(5) -0.0082(4) -0.0014(4) -0.0045(4)
P2 0.0446(5) 0.0451(5) 0.0432(5) -0.0019(4) 0.0025(4) -0.0022(4)
C13 0.050(2) 0.054(2) 0.042(2) -0.0070(16) -0.0030(16) -0.0070(17)
C53 0.0398(18) 0.0439(18) 0.0411(19) -0.0001(15) -0.0018(14) -0.0060(15)
C56 0.0381(18) 0.054(2) 0.0424(19) 0.0029(16) -0.0057(14) -0.0081(16)
C54 0.0420(19) 0.0411(18) 0.051(2) -0.0015(16) -0.0045(15) -0.0079(15)
C21 0.044(2) 0.059(2) 0.041(2) 0.0033(17) -0.0028(15) -0.0062(17)
C2 0.046(2) 0.055(2) 0.062(3) -0.0050(19) 0.0044(18) -0.0083(18)
C34 0.0335(18) 0.056(2) 0.051(2) -0.0038(17) -0.0019(15) -0.0120(16)
C58 0.050(2) 0.0374(17) 0.045(2) 0.0050(15) -0.0052(16) -0.0034(15)
C73 0.052(2) 0.0414(18) 0.054(2) 0.0014(16) -0.0069(17) -0.0081(16)
C36 0.051(2) 0.052(2) 0.050(2) 0.0041(17) -0.0056(17) -0.0143(18)
C47 0.049(2) 0.0425(18) 0.0404(19) 0.0037(15) -0.0008(15) -0.0024(16)
N3 0.074(2) 0.059(2) 0.048(2) 0.0049(16) 0.0103(17) -0.0031(18)
C57 0.049(2) 0.0437(19) 0.044(2) -0.0016(16) 0.0013(16) 0.0013(16)
C62 0.073(3) 0.063(3) 0.055(3) 0.008(2) -0.003(2) -0.022(2)
C55 0.052(2) 0.0427(19) 0.048(2) 0.0062(16) -0.0065(16) -0.0103(16)
C22 0.069(3) 0.062(3) 0.064(3) -0.002(2) -0.014(2) -0.004(2)
N1 0.058(2) 0.079(3) 0.079(3) -0.016(2) -0.0107(19) -0.025(2)
N2 0.064(2) 0.074(2) 0.067(2) 0.026(2) -0.0196(18) -0.0206(19)
C41 0.046(2) 0.0377(18) 0.064(2) 0.0028(17) -0.0063(17) -0.0015(16)
C61 0.047(2) 0.051(2) 0.057(2) 0.0082(18) -0.0064(17) -0.0053(17)
C7 0.064(3) 0.053(2) 0.045(2) -0.0124(18) 0.0025(18) -0.0008(19)
C33 0.0427(19) 0.050(2) 0.045(2) -0.0022(16) 0.0019(15) -0.0066(16)
C1 0.044(2) 0.054(2) 0.054(2) -0.0091(18) 0.0011(16) -0.0034(17)
C18 0.065(3) 0.053(2) 0.048(2) -0.0072(18) 0.0004(18) -0.0085(19)
C17 0.078(3) 0.051(2) 0.049(2) -0.0096(18) -0.007(2) -0.018(2)
C16 0.073(3) 0.057(2) 0.046(2) -0.0006(18) -0.0056(19) -0.020(2)
C38 0.0364(19) 0.068(2) 0.054(2) 0.0077(19) -0.0057(16) -0.0064(18)
C27 0.045(2) 0.051(2) 0.055(2) -0.0070(18) -0.0032(17) 0.0003(17)
C35 0.050(2) 0.052(2) 0.053(2) 0.0038(18) -0.0129(17) -0.0063(18)
C37 0.039(2) 0.069(3) 0.058(2) 0.009(2) -0.0015(17) -0.0145(18)
C74 0.050(2) 0.044(2) 0.075(3) -0.0045(19) -0.0169(19) -0.0087(17)
C67 0.061(2) 0.0415(19) 0.062(3) 0.0026(18) -0.0016(19) -0.0112(18)
C77 0.074(3) 0.044(2) 0.072(3) -0.0023(19) -0.019(2) -0.014(2)
C23 0.078(3) 0.075(3) 0.063(3) -0.001(2) -0.015(2) -0.020(3)
C52 0.050(2) 0.055(2) 0.062(3) -0.0030(19) -0.0075(18) -0.0008(18)
C6 0.068(3) 0.072(3) 0.061(3) -0.016(2) 0.007(2) -0.001(2)
C75 0.068(3) 0.046(2) 0.085(3) 0.001(2) -0.026(2) -0.005(2)
C76 0.056(2) 0.059(2) 0.069(3) -0.005(2) -0.018(2) -0.013(2)
C46 0.048(2) 0.054(2) 0.068(3) -0.009(2) -0.0108(19) -0.0041(18)
C51 0.051(2) 0.056(2) 0.081(3) -0.004(2) -0.004(2) 0.007(2)
C50 0.080(3) 0.045(2) 0.068(3) -0.003(2) 0.003(2) 0.004(2)
C60 0.085(3) 0.075(3) 0.049(2) -0.002(2) 0.015(2) -0.008(3)
C48 0.058(2) 0.048(2) 0.077(3) -0.008(2) -0.017(2) 0.0024(19)
C3 0.058(3) 0.059(3) 0.086(3) 0.005(2) 0.004(2) -0.002(2)
C66 0.087(3) 0.063(3) 0.068(3) 0.006(2) -0.004(2) -0.025(2)
N4 0.095(3) 0.062(2) 0.117(4) -0.002(2) -0.057(3) -0.013(2)
C39 0.083(3) 0.064(3) 0.063(3) 0.012(2) -0.021(2) -0.012(2)
C42 0.051(2) 0.060(2) 0.075(3) 0.021(2) -0.001(2) -0.006(2)
C45 0.061(3) 0.060(3) 0.095(4) -0.020(3) -0.026(3) 0.000(2)
C28 0.087(3) 0.067(3) 0.069(3) -0.020(2) 0.014(3) -0.003(3)
C15 0.044(2) 0.072(3) 0.079(3) -0.026(2) -0.007(2) -0.011(2)
C8 0.068(3) 0.079(3) 0.062(3) 0.003(2) 0.008(2) -0.012(2)
C72 0.064(3) 0.075(3) 0.073(3) 0.010(2) -0.002(2) 0.000(2)
C44 0.050(3) 0.045(2) 0.139(5) -0.004(3) -0.016(3) -0.005(2)
C4 0.054(3) 0.060(3) 0.105(4) -0.013(3) 0.013(3) 0.000(2)
C64 0.064(3) 0.102(4) 0.064(3) 0.029(3) -0.007(2) -0.025(3)
C78 0.066(3) 0.044(2) 0.067(3) 0.0052(19) -0.014(2) -0.0121(19)
C14 0.062(3) 0.066(3) 0.070(3) -0.029(2) -0.003(2) -0.013(2)
C59 0.093(4) 0.067(3) 0.054(3) 0.012(2) 0.005(2) -0.010(3)
C68 0.080(3) 0.068(3) 0.069(3) -0.007(2) 0.001(2) 0.001(2)
C12 0.081(3) 0.066(3) 0.078(3) 0.009(3) -0.018(3) -0.013(3)
C32 0.081(3) 0.051(2) 0.072(3) -0.002(2) 0.005(2) -0.002(2)
C65 0.071(3) 0.083(3) 0.089(4) 0.027(3) -0.007(3) -0.038(3)
C5 0.079(3) 0.076(3) 0.071(3) -0.026(3) 0.019(3) 0.000(3)
C43 0.044(2) 0.065(3) 0.127(5) 0.024(3) 0.007(3) -0.011(2)
C49 0.089(4) 0.052(2) 0.082(3) -0.014(2) -0.026(3) -0.006(2)
C10 0.122(5) 0.062(3) 0.084(4) 0.009(3) 0.013(4) -0.014(3)
C9 0.075(3) 0.075(3) 0.089(4) -0.005(3) 0.024(3) -0.016(3)
C31 0.087(4) 0.051(3) 0.120(5) -0.005(3) -0.011(3) -0.004(3)
C19 0.059(3) 0.107(4) 0.096(4) -0.019(3) -0.011(3) -0.034(3)
C24 0.075(3) 0.106(4) 0.077(3) -0.009(3) -0.036(3) -0.008(3)
C40 0.082(4) 0.112(4) 0.091(4) 0.051(4) -0.014(3) -0.043(3)
C70 0.081(4) 0.066(3) 0.125(5) -0.007(3) 0.020(4) 0.007(3)
C20 0.089(4) 0.090(4) 0.072(3) -0.018(3) -0.013(3) -0.039(3)
C26 0.105(4) 0.069(3) 0.098(4) -0.015(3) -0.051(3) 0.017(3)
C79 0.107(5) 0.080(4) 0.136(6) 0.008(4) -0.074(4) -0.015(3)
C63 0.087(4) 0.091(4) 0.057(3) 0.010(3) -0.008(2) -0.026(3)
C30 0.085(4) 0.075(4) 0.103(5) -0.043(3) -0.017(3) 0.012(3)
C11 0.120(5) 0.078(4) 0.092(4) 0.021(3) -0.029(4) -0.011(4)
C80 0.123(5) 0.077(3) 0.137(6) -0.020(4) -0.080(5) -0.011(3)
C71 0.078(4) 0.078(4) 0.109(5) 0.016(3) -0.003(3) 0.013(3)
C29 0.111(5) 0.087(4) 0.093(4) -0.037(3) 0.017(4) 0.001(4)
C69 0.097(4) 0.080(4) 0.085(4) -0.020(3) 0.009(3) 0.005(3)
C25 0.110(5) 0.099(4) 0.135(6) -0.027(4) -0.075(4) 0.031(4)

loop_
_atom_type_symbol
_atom_type_description
_atom_type_scat_dispersion_real
_atom_type_scat_dispersion_imag
_atom_type_scat_source
C C 0.0181 0.0091 'International Tables Vol C Tables 4.2.6.8 and 6.1.1.4'
H H 0.0000 0.0000 'International Tables Vol C Tables 4.2.6.8 and 6.1.1.4'
Cu Cu -1.9646 0.5888 'International Tables Vol C Tables 4.2.6.8 and 6.1.1.4'
I I -0.3257 6.8362 'International Tables Vol C Tables 4.2.6.8 and 6.1.1.4'
N N 0.0311 0.0180 'International Tables Vol C Tables 4.2.6.8 and 6.1.1.4'
P P 0.2955 0.4335 'International Tables Vol C Tables 4.2.6.8 and 6.1.1.4'

loop_
_geom_angle_atom_site_label_1
_geom_angle_atom_site_label_2
_geom_angle_atom_site_label_3
_geom_angle
_geom_angle_site_symmetry_1
_geom_angle_site_symmetry_3
Cu2 I1 Cu3 70.493(18) . .
Cu2 I1 Cu1 65.222(18) . .
Cu3 I1 Cu1 69.821(18) . .
Cu2 I2 Cu4 68.073(18) . .
Cu2 I2 Cu1 65.881(18) . .
Cu4 I2 Cu1 65.114(18) . .
Cu4 I4 Cu3 70.706(17) . .
Cu4 I4 Cu2 67.377(17) . .
Cu3 I4 Cu2 70.449(18) . .
Cu1 I3 Cu4 64.634(18) . .
Cu1 I3 Cu3 70.154(18) . .
Cu4 I3 Cu3 70.360(17) . .
P2 Cu2 I2 115.52(3) . .
P2 Cu2 I1 105.00(3) . .
I2 Cu2 I1 111.32(2) . .
P2 Cu2 I4 110.69(3) . .
I2 Cu2 I4 107.57(2) . .
I1 Cu2 I4 106.40(2) . .
P2 Cu2 Cu1 145.45(4) . .
I2 Cu2 Cu1 57.242(17) . .
I1 Cu2 Cu1 57.840(17) . .
I4 Cu2 Cu1 103.26(2) . .
P2 Cu2 Cu4 150.60(4) . .
I2 Cu2 Cu4 56.074(16) . .
I1 Cu2 Cu4 104.09(2) . .
I4 Cu2 Cu4 56.039(16) . .
Cu1 Cu2 Cu4 58.463(19) . .
P3 Cu3 I4 111.67(3) . .
P3 Cu3 I3 113.66(3) . .
I4 Cu3 I3 105.83(2) . .
P3 Cu3 I1 113.27(3) . .
I4 Cu3 I1 106.22(2) . .
I3 Cu3 I1 105.56(2) . .
P1 Cu1 I2 110.53(3) . .
P1 Cu1 I3 108.76(3) . .
I2 Cu1 I3 111.81(2) . .
P1 Cu1 I1 109.80(3) . .
I2 Cu1 I1 110.14(2) . .
I3 Cu1 I1 105.68(2) . .
P1 Cu1 Cu4 143.75(4) . .
I2 Cu1 Cu4 57.375(17) . .
I3 Cu1 Cu4 57.752(17) . .
I1 Cu1 Cu4 106.37(2) . .
P1 Cu1 Cu2 144.53(4) . .
I2 Cu1 Cu2 56.877(17) . .
I3 Cu1 Cu2 106.61(2) . .
I1 Cu1 Cu2 56.938(17) . .
Cu4 Cu1 Cu2 62.21(2) . .
P4 Cu4 I2 109.96(3) . .
P4 Cu4 I4 103.36(3) . .
I2 Cu4 I4 107.87(2) . .
P4 Cu4 I3 117.05(3) . .
I2 Cu4 I3 111.81(2) . .
I4 Cu4 I3 106.01(2) . .
P4 Cu4 Cu1 152.01(4) . .
I2 Cu4 Cu1 57.511(17) . .
I4 Cu4 Cu1 104.41(2) . .
I3 Cu4 Cu1 57.615(17) . .
P4 Cu4 Cu2 138.23(4) . .
I2 Cu4 Cu2 55.853(17) . .
I4 Cu4 Cu2 56.584(17) . .
I3 Cu4 Cu2 104.22(2) . .
Cu1 Cu4 Cu2 59.327(19) . .
C73 P4 C61 106.03(18) . .
C73 P4 C67 103.43(19) . .
C61 P4 C67 103.47(18) . .
C73 P4 Cu4 115.99(12) . .
C61 P4 Cu4 115.07(14) . .
C67 P4 Cu4 111.50(13) . .
C53 P3 C47 103.97(16) . .
C53 P3 C41 103.15(17) . .
C47 P3 C41 103.39(17) . .
C53 P3 Cu3 114.29(12) . .
C47 P3 Cu3 116.21(12) . .
C41 P3 Cu3 114.27(12) . .
C13 P1 C1 103.66(18) . .
C13 P1 C7 104.39(19) . .
C1 P1 C7 103.26(18) . .
C13 P1 Cu1 113.57(13) . .
C1 P1 Cu1 117.12(14) . .
C7 P1 Cu1 113.42(13) . .
C33 P2 C27 104.66(18) . .
C33 P2 C21 101.86(17) . .
C27 P2 C21 104.20(18) . .
C33 P2 Cu2 116.91(12) . .
C27 P2 Cu2 112.91(13) . .
C21 P2 Cu2 114.80(12) . .
C18 C13 C14 116.0(4) . .
C18 C13 P1 125.7(3) . .
C14 C13 P1 118.3(3) . .
C54 C53 C58 117.8(3) . .
C54 C53 P3 124.4(3) . .
C58 C53 P3 117.7(3) . .
N3 C56 C57 121.2(3) . .
N3 C56 C55 121.8(3) . .
C57 C56 C55 117.0(3) . .
C55 C54 C53 121.4(3) . .
C26 C21 C22 117.0(4) . .
C26 C21 P2 124.4(3) . .
C22 C21 P2 118.5(3) . .
C1 C2 C3 121.1(4) . .
C35 C34 C33 121.4(3) . .
C57 C58 C53 121.3(3) . .
C74 C73 C78 116.1(4) . .
C74 C73 P4 119.6(3) . .
C78 C73 P4 124.3(3) . .
N2 C36 C35 122.4(4) . .
N2 C36 C37 121.0(4) . .
C35 C36 C37 116.6(3) . .
C52 C47 C48 118.9(4) . .
C52 C47 P3 123.1(3) . .
C48 C47 P3 118.1(3) . .
C56 N3 C59 121.0(4) . .
C56 N3 C60 119.5(4) . .
C59 N3 C60 118.9(4) . .
C58 C57 C56 121.1(3) . .
C61 C62 C63 121.6(4) . .
C54 C55 C56 121.4(3) . .
C23 C22 C21 121.8(4) . .
C16 N1 C19 122.3(4) . .
C16 N1 C20 119.7(4) . .
C19 N1 C20 118.0(4) . .
C36 N2 C40 121.0(4) . .
C36 N2 C39 121.6(4) . .
C40 N2 C39 117.2(4) . .
C46 C41 C42 118.7(4) . .
C46 C41 P3 122.3(3) . .
C42 C41 P3 119.0(3) . .
C66 C61 C62 117.5(4) . .
C66 C61 P4 124.4(4) . .
C62 C61 P4 118.1(3) . .
C12 C7 C8 117.9(4) . .
C12 C7 P1 123.3(4) . .
C8 C7 P1 118.6(3) . .
C34 C33 C38 116.8(3) . .
C34 C33 P2 120.6(3) . .
C38 C33 P2 122.5(3) . .
C2 C1 C6 118.3(4) . .
C2 C1 P1 118.5(3) . .
C6 C1 P1 123.2(3) . .
C17 C18 C13 122.4(4) . .
C18 C17 C16 121.7(4) . .
N1 C16 C17 122.1(4) . .
N1 C16 C15 121.2(4) . .
C17 C16 C15 116.8(4) . .
C37 C38 C33 121.5(4) . .
C32 C27 C28 118.2(4) . .
C32 C27 P2 119.3(3) . .
C28 C27 P2 122.3(3) . .
C34 C35 C36 121.7(4) . .
C38 C37 C36 121.9(3) . .
C75 C74 C73 122.6(4) . .
C68 C67 C72 118.8(4) . .
C68 C67 P4 120.6(3) . .
C72 C67 P4 120.3(4) . .
C78 C77 C76 121.7(4) . .
C24 C23 C22 120.4(5) . .
C47 C52 C51 119.9(4) . .
C5 C6 C1 120.6(5) . .
C74 C75 C76 121.6(4) . .
N4 C76 C75 122.5(4) . .
N4 C76 C77 121.6(4) . .
C75 C76 C77 115.9(4) . .
C41 C46 C45 120.4(4) . .
C50 C51 C52 121.1(4) . .
C51 C50 C49 119.0(4) . .
C49 C48 C47 120.3(4) . .
C4 C3 C2 119.6(5) . .
C61 C66 C65 121.2(5) . .
C76 N4 C80 121.8(4) . .
C76 N4 C79 120.3(4) . .
C80 N4 C79 117.1(4) . .
C43 C42 C41 119.7(5) . .
C44 C45 C46 120.3(5) . .
C29 C28 C27 120.4(5) . .
C14 C15 C16 120.4(4) . .
C9 C8 C7 121.1(5) . .
C67 C72 C71 119.8(5) . .
C45 C44 C43 119.7(5) . .
C5 C4 C3 120.1(4) . .
C65 C64 C63 120.3(5) . .
C77 C78 C73 122.2(4) . .
C15 C14 C13 122.6(4) . .
C67 C68 C69 120.6(5) . .
C7 C12 C11 120.5(5) . .
C27 C32 C31 120.6(5) . .
C64 C65 C66 120.3(5) . .
C4 C5 C6 120.3(5) . .
C44 C43 C42 121.3(5) . .
C48 C49 C50 120.7(4) . .
C11 C10 C9 119.8(5) . .
C8 C9 C10 120.0(5) . .
C30 C31 C32 119.9(5) . .
C23 C24 C25 119.1(5) . .
C69 C70 C71 120.2(5) . .
C21 C26 C25 120.5(5) . .
C64 C63 C62 119.2(5) . .
C29 C30 C31 119.6(5) . .
C10 C11 C12 120.8(6) . .
C70 C71 C72 120.2(6) . .
C30 C29 C28 121.1(6) . .
C70 C69 C68 120.2(6) . .
C24 C25 C26 121.1(5) . .

loop_
_geom_bond_atom_site_label_1
_geom_bond_atom_site_label_2
_geom_bond_distance
_geom_bond_site_symmetry_2
I1 Cu2 2.6730(6) .
I1 Cu3 2.6951(6) .
I1 Cu1 2.7001(6) .
I2 Cu2 2.6572(6) .
I2 Cu4 2.6642(6) .
I2 Cu1 2.6682(6) .
I4 Cu4 2.6764(6) .
I4 Cu3 2.6776(6) .
I4 Cu2 2.6934(7) .
I3 Cu1 2.6818(6) .
I3 Cu4 2.6859(6) .
I3 Cu3 2.6910(6) .
Cu2 P2 2.2519(11) .
Cu2 Cu1 2.8958(8) .
Cu2 Cu4 2.9785(8) .
Cu3 P3 2.2536(10) .
Cu1 P1 2.2512(11) .
Cu1 Cu4 2.8696(8) .
Cu4 P4 2.2508(10) .
P4 C73 1.810(4) .
P4 C61 1.827(4) .
P4 C67 1.835(4) .
P3 C53 1.823(3) .
P3 C47 1.836(4) .
P3 C41 1.840(4) .
P1 C13 1.809(4) .
P1 C1 1.828(4) .
P1 C7 1.832(4) .
P2 C33 1.811(4) .
P2 C27 1.821(4) .
P2 C21 1.822(4) .
C13 C18 1.388(5) .
C13 C14 1.389(6) .
C53 C54 1.386(5) .
C53 C58 1.393(5) .
C56 N3 1.376(5) .
C56 C57 1.402(5) .
C56 C55 1.405(5) .
C54 C55 1.377(5) .
C21 C26 1.377(6) .
C21 C22 1.387(6) .
C2 C1 1.385(6) .
C2 C3 1.383(6) .
C34 C35 1.388(5) .
C34 C33 1.393(5) .
C58 C57 1.385(5) .
C73 C74 1.386(5) .
C73 C78 1.399(5) .
C36 N2 1.371(5) .
C36 C35 1.399(5) .
C36 C37 1.404(5) .
C47 C52 1.386(5) .
C47 C48 1.388(6) .
N3 C59 1.439(5) .
N3 C60 1.442(6) .
C62 C61 1.380(6) .
C62 C63 1.390(6) .
C22 C23 1.379(6) .
N1 C16 1.374(6) .
N1 C19 1.421(6) .
N1 C20 1.445(6) .
N2 C40 1.438(6) .
N2 C39 1.440(5) .
C41 C46 1.383(6) .
C41 C42 1.388(6) .
C61 C66 1.376(6) .
C7 C12 1.371(6) .
C7 C8 1.395(6) .
C33 C38 1.412(5) .
C1 C6 1.392(6) .
C18 C17 1.368(6) .
C17 C16 1.397(6) .
C16 C15 1.400(6) .
C38 C37 1.368(5) .
C27 C32 1.374(6) .
C27 C28 1.380(6) .
C74 C75 1.373(6) .
C67 C68 1.382(6) .
C67 C72 1.387(6) .
C77 C78 1.372(6) .
C77 C76 1.409(6) .
C23 C24 1.357(7) .
C52 C51 1.389(6) .
C6 C5 1.381(7) .
C75 C76 1.406(6) .
C76 N4 1.362(6) .
C46 C45 1.397(6) .
C51 C50 1.365(7) .
C50 C49 1.382(7) .
C48 C49 1.378(6) .
C3 C4 1.381(7) .
C66 C65 1.386(7) .
N4 C80 1.425(6) .
N4 C79 1.450(6) .
C42 C43 1.389(7) .
C45 C44 1.360(7) .
C28 C29 1.379(7) .
C15 C14 1.387(6) .
C8 C9 1.371(7) .
C72 C71 1.389(7) .
C44 C43 1.360(8) .
C4 C5 1.371(7) .
C64 C65 1.353(8) .
C64 C63 1.370(7) .
C68 C69 1.385(7) .
C12 C11 1.387(7) .
C32 C31 1.399(7) .
C10 C11 1.355(9) .
C10 C9 1.369(8) .
C31 C30 1.361(8) .
C24 C25 1.358(8) .
C70 C69 1.358(8) .
C70 C71 1.373(8) .
C26 C25 1.396(7) .
C30 C29 1.353(8) .
